data_7035244
loop_
_publ_author_name
'Liang, Chunshuang'
'Bu, Wenhuan'
'Li, Chenglong'
'Men, Guangwen'
'Deng, Mengyu'
'Jiangyao, Yukun'
'Sun, Hongchen'
'Jiang, Shimei'

_publ_section_title
;
 A highly selective fluorescent sensor for Al(3+) and the use of the
 resulting complex as a secondary sensor for PPi in aqueous media: its
 applicability in live cell imaging.
;
_journal_issue 25
_journal_name_full 'Dalton transactions (Cambridge, England : 2003)'
_journal_page_first 11352
_journal_page_last 11359
_journal_paper_doi 10.1039/c5dt00689a
_journal_volume 44
_journal_year 2015
_chemical_formula_moiety 'C21 H27 N O2'
_chemical_formula_sum 'C21 H27 N O2'
_chemical_formula_weight 325.44
_chemical_name_systematic (E)-2,4-di-tert-butyl-6-((2-hydroxyphenylimino)methyl)phenol
_space_group_IT_number 2
_symmetry_cell_setting triclinic
_symmetry_space_group_name_Hall '-P 1'
_symmetry_space_group_name_H-M 'P -1'
_atom_sites_solution_hydrogens geom
_atom_sites_solution_primary direct
_atom_sites_solution_secondary difmap
_audit_creation_method SHELXL-97
_audit_update_record
;
2014-11-11 deposited with the CCDC.
2015-05-11 downloaded from the CCDC.
;
_cell_angle_alpha 101.66(3)
_cell_angle_beta 90.36(3)
_cell_angle_gamma 114.08(3)
_cell_formula_units_Z 4
_cell_length_a 9.781(2)
_cell_length_b 10.651(2)
_cell_length_c 20.744(4)
_cell_measurement_reflns_used 6731
_cell_measurement_temperature 293(2)
_cell_measurement_theta_max 25.00
_cell_measurement_theta_min 3.03
_cell_volume 1922.7(9)
_computing_structure_refinement 'SHELXL-97 (Sheldrick, 1997)'
_computing_structure_solution 'SHELXS-97 (Sheldrick, 1990)'
_diffrn_ambient_temperature 293(2)
_diffrn_measured_fraction_theta_full 0.992
_diffrn_measured_fraction_theta_max 0.992
_diffrn_radiation_monochromator graphite
_diffrn_radiation_source 'fine-focus sealed tube'
_diffrn_radiation_type MoK\a
_diffrn_radiation_wavelength 0.71073
_diffrn_reflns_av_R_equivalents 0.0885
_diffrn_reflns_av_sigmaI/netI 0.2034
_diffrn_reflns_limit_h_max 11
_diffrn_reflns_limit_h_min -10
_diffrn_reflns_limit_k_max 12
_diffrn_reflns_limit_k_min -12
_diffrn_reflns_limit_l_max 24
_diffrn_reflns_limit_l_min -18
_diffrn_reflns_number 10917
_diffrn_reflns_theta_full 25.00
_diffrn_reflns_theta_max 25.00
_diffrn_reflns_theta_min 2.01
_exptl_absorpt_coefficient_mu 0.071
_exptl_absorpt_correction_T_max 0.9922
_exptl_absorpt_correction_T_min 0.9908
_exptl_absorpt_correction_type multi-scan
_exptl_crystal_colour bolorless
_exptl_crystal_density_diffrn 1.124
_exptl_crystal_density_method 'not measured'
_exptl_crystal_description block
_exptl_crystal_F_000 704
_exptl_crystal_recrystallization_method 'Vapour Deposition'
_exptl_crystal_size_max 0.13
_exptl_crystal_size_mid 0.12
_exptl_crystal_size_min 0.11
_refine_diff_density_max 0.258
_refine_diff_density_min -0.215
_refine_diff_density_rms 0.046
_refine_ls_extinction_method none
_refine_ls_goodness_of_fit_ref 0.981
_refine_ls_hydrogen_treatment mixed
_refine_ls_matrix_type full
_refine_ls_number_parameters 445
_refine_ls_number_reflns 6731
_refine_ls_number_restraints 0
_refine_ls_restrained_S_all 0.981
_refine_ls_R_factor_all 0.2117
_refine_ls_R_factor_gt 0.0605
_refine_ls_shift/su_max 0.002
_refine_ls_shift/su_mean 0.000
_refine_ls_structure_factor_coef Fsqd
_refine_ls_weighting_details 'calc w=1/[\s^2^(Fo^2^)+(0.0061P)^2^+0.0000P] where P=(Fo^2^+2Fc^2^)/3'
_refine_ls_weighting_scheme calc
_refine_ls_wR_factor_gt 0.0925
_refine_ls_wR_factor_ref 0.1188
_reflns_number_gt 2183
_reflns_number_total 6731
_reflns_threshold_expression >2sigma(I)
_cod_data_source_file c5dt00689a2.cif
_cod_data_source_block sad
_cod_depositor_comments 'Adding full bibliography for 7035244.cif.'
_cod_original_cell_volume 1922.8(7)
_cod_database_code 7035244
_audit_block_doi 10.5517/cc13phy7

loop_
_symmetry_equiv_pos_as_xyz
'x, y, z'
'-x, -y, -z'

loop_
_atom_site_label
_atom_site_type_symbol
_atom_site_fract_x
_atom_site_fract_y
_atom_site_fract_z
_atom_site_U_iso_or_equiv
_atom_site_adp_type
_atom_site_occupancy
_atom_site_symmetry_multiplicity
_atom_site_calc_flag
_atom_site_refinement_flags
C1 C 0.8716(5) 0.3231(4) 0.1902(2) 0.0480(13) Uani 1 1 d .
C2 C 0.8246(5) 0.4263(4) 0.2235(2) 0.0432(12) Uani 1 1 d .
C3 C 0.9177(5) 0.5171(4) 0.2781(2) 0.0518(13) Uani 1 1 d .
H3 H 0.8907 0.5867 0.3010 0.062 Uiso 1 1 calc R
C4 C 1.0511(5) 0.5144(5) 0.3026(2) 0.0519(13) Uani 1 1 d .
C5 C 1.0926(5) 0.4135(4) 0.2669(2) 0.0526(13) Uani 1 1 d .
H5 H 1.1817 0.4105 0.2805 0.063 Uiso 1 1 calc R
C6 C 1.0063(5) 0.3183(4) 0.2121(2) 0.0491(13) Uani 1 1 d .
C7 C 1.0592(5) 0.2181(4) 0.1772(2) 0.0488(13) Uani 1 1 d .
H7 H 1.1529 0.2255 0.1917 0.059 Uiso 1 1 calc R
C8 C 1.0511(5) 0.0324(5) 0.0937(2) 0.0425(12) Uani 1 1 d .
C9 C 1.1974(5) 0.0872(5) 0.0753(2) 0.0700(16) Uani 1 1 d .
H9 H 1.2561 0.1840 0.0860 0.084 Uiso 1 1 calc R
C10 C 1.2550(6) -0.0034(7) 0.0408(3) 0.0793(18) Uani 1 1 d .
H10 H 1.3520 0.0333 0.0281 0.095 Uiso 1 1 calc R
C11 C 1.1712(7) -0.1453(7) 0.0255(3) 0.0799(19) Uani 1 1 d .
H11 H 1.2115 -0.2058 0.0039 0.096 Uiso 1 1 calc R
C12 C 1.0225(6) -0.1995(5) 0.0428(2) 0.0685(16) Uani 1 1 d .
H12 H 0.9632 -0.2962 0.0319 0.082 Uiso 1 1 calc R
C13 C 0.9651(5) -0.1087(5) 0.0761(2) 0.0510(13) Uani 1 1 d .
C14 C 0.6824(5) 0.4387(5) 0.1983(2) 0.0530(13) Uani 1 1 d .
C15 C 0.7002(5) 0.4704(5) 0.1295(3) 0.0910(19) Uani 1 1 d .
H15A H 0.7107 0.3943 0.0994 0.137 Uiso 1 1 calc R
H15B H 0.7880 0.5564 0.1314 0.137 Uiso 1 1 calc R
H15C H 0.6129 0.4804 0.1144 0.137 Uiso 1 1 calc R
C16 C 0.5425(5) 0.3034(5) 0.1977(3) 0.0865(19) Uani 1 1 d .
H16A H 0.5383 0.2819 0.2406 0.130 Uiso 1 1 calc R
H16B H 0.5469 0.2270 0.1653 0.130 Uiso 1 1 calc R
H16C H 0.4542 0.3162 0.1867 0.130 Uiso 1 1 calc R
C17 C 0.6560(5) 0.5585(4) 0.2421(2) 0.087(2) Uani 1 1 d .
H17A H 0.5683 0.5634 0.2238 0.130 Uiso 1 1 calc R
H17B H 0.7419 0.6461 0.2442 0.130 Uiso 1 1 calc R
H17C H 0.6411 0.5415 0.2857 0.130 Uiso 1 1 calc R
C18 C 1.1424(6) 0.6134(5) 0.3659(3) 0.0665(16) Uani 1 1 d .
C19 C 1.0851(7) 0.7240(6) 0.3940(3) 0.141(3) Uani 1 1 d .
H19A H 0.9836 0.6783 0.4045 0.211 Uiso 1 1 calc R
H19B H 1.0876 0.7781 0.3618 0.211 Uiso 1 1 calc R
H19C H 1.1479 0.7855 0.4333 0.211 Uiso 1 1 calc R
C20 C 1.1571(8) 0.5384(5) 0.4154(3) 0.160(3) Uani 1 1 d .
H20A H 1.0602 0.4895 0.4297 0.240 Uiso 1 1 calc R
H20B H 1.2244 0.6048 0.4526 0.240 Uiso 1 1 calc R
H20C H 1.1966 0.4717 0.3964 0.240 Uiso 1 1 calc R
C21 C 1.3028(6) 0.7022(6) 0.3476(3) 0.138(3) Uani 1 1 d .
H21A H 1.3580 0.7777 0.3847 0.207 Uiso 1 1 calc R
H21B H 1.2939 0.7407 0.3105 0.207 Uiso 1 1 calc R
H21C H 1.3551 0.6429 0.3362 0.207 Uiso 1 1 calc R
C22 C 0.2920(4) 1.0560(4) 0.3116(2) 0.0362(11) Uani 1 1 d .
C23 C 0.1781(4) 0.9731(4) 0.2623(2) 0.0344(11) Uani 1 1 d .
C24 C 0.0309(4) 0.9669(4) 0.2704(2) 0.0417(12) Uani 1 1 d .
H24 H -0.0462 0.9089 0.2373 0.050 Uiso 1 1 calc R
C25 C -0.0018(4) 1.0415(4) 0.3242(2) 0.0363(11) Uani 1 1 d .
C26 C 0.1169(4) 1.1224(4) 0.3732(2) 0.0432(12) Uani 1 1 d .
H26 H 0.0972 1.1730 0.4113 0.052 Uiso 1 1 calc R
C27 C 0.2647(4) 1.1328(4) 0.3692(2) 0.0379(12) Uani 1 1 d .
C28 C 0.1994(4) 0.8780(4) 0.2081(2) 0.0425(12) Uani 1 1 d .
H28 H 0.1145 0.8150 0.1798 0.051 Uiso 1 1 calc R
C29 C 0.3247(5) 0.7582(5) 0.1463(2) 0.0393(12) Uani 1 1 d .
C30 C 0.4452(5) 0.7830(5) 0.1064(2) 0.0432(12) Uani 1 1 d .
C31 C 0.4511(5) 0.6774(5) 0.0591(2) 0.0529(14) Uani 1 1 d .
H31 H 0.5312 0.6955 0.0331 0.064 Uiso 1 1 calc R
C32 C 0.3398(5) 0.5451(5) 0.0497(2) 0.0577(14) Uani 1 1 d .
H32 H 0.3417 0.4727 0.0166 0.069 Uiso 1 1 calc R
C33 C 0.2227(5) 0.5189(4) 0.0902(2) 0.0607(15) Uani 1 1 d .
H33 H 0.1476 0.4279 0.0844 0.073 Uiso 1 1 calc R
C34 C 0.2162(5) 0.6250(5) 0.1384(2) 0.0503(13) Uani 1 1 d .
H34 H 0.1380 0.6058 0.1654 0.060 Uiso 1 1 calc R
C35 C -0.1655(4) 1.0267(5) 0.3369(2) 0.0475(13) Uani 1 1 d .
C36 C -0.2677(5) 0.9675(5) 0.2710(2) 0.0786(17) Uani 1 1 d .
H36A H -0.3683 0.9545 0.2797 0.118 Uiso 1 1 calc R
H36B H -0.2679 0.8785 0.2498 0.118 Uiso 1 1 calc R
H36C H -0.2303 1.0325 0.2427 0.118 Uiso 1 1 calc R
C37 C -0.1662(4) 1.1701(4) 0.3666(2) 0.0788(18) Uani 1 1 d .
H37A H -0.1250 1.2323 0.3373 0.118 Uiso 1 1 calc R
H37B H -0.1063 1.2097 0.4086 0.118 Uiso 1 1 calc R
H37C H -0.2676 1.1582 0.3727 0.118 Uiso 1 1 calc R
C38 C -0.2277(5) 0.9261(5) 0.3833(3) 0.0880(19) Uani 1 1 d .
H38A H -0.1649 0.9641 0.4245 0.132 Uiso 1 1 calc R
H38B H -0.2290 0.8360 0.3633 0.132 Uiso 1 1 calc R
H38C H -0.3282 0.9149 0.3912 0.132 Uiso 1 1 calc R
C39 C 0.3891(5) 1.2194(4) 0.4259(2) 0.0440(12) Uani 1 1 d .
C40 C 0.4434(4) 1.1215(4) 0.4532(2) 0.0571(14) Uani 1 1 d .
H40A H 0.3615 1.0548 0.4707 0.086 Uiso 1 1 calc R
H40B H 0.5238 1.1768 0.4877 0.086 Uiso 1 1 calc R
H40C H 0.4787 1.0719 0.4182 0.086 Uiso 1 1 calc R
C41 C 0.5194(4) 1.3332(4) 0.4011(2) 0.0638(15) Uani 1 1 d .
H41A H 0.5556 1.2893 0.3643 0.096 Uiso 1 1 calc R
H41B H 0.5994 1.3846 0.4361 0.096 Uiso 1 1 calc R
H41C H 0.4845 1.3969 0.3874 0.096 Uiso 1 1 calc R
C42 C 0.3303(5) 1.2931(4) 0.4842(2) 0.0612(14) Uani 1 1 d .
H42A H 0.2956 1.3556 0.4693 0.092 Uiso 1 1 calc R
H42B H 0.4101 1.3460 0.5191 0.092 Uiso 1 1 calc R
H42C H 0.2487 1.2232 0.5003 0.092 Uiso 1 1 calc R
N1 N 0.9851(4) 0.1206(4) 0.12795(18) 0.0455(10) Uani 1 1 d .
N2 N 0.3254(3) 0.8717(3) 0.19508(17) 0.0405(10) Uani 1 1 d .
O1 O 0.7835(3) 0.2286(3) 0.13685(14) 0.0572(9) Uani 1 1 d .
H1A H 0.8253 0.1654 0.1260 0.086 Uiso 1 1 d R
O2 O 0.8182(3) -0.1689(3) 0.09242(16) 0.0734(11) Uani 1 1 d .
H2A H 0.7937 -0.0927 0.1137 0.110 Uiso 1 1 d R
O3 O 0.4329(3) 1.0603(3) 0.30465(13) 0.0473(8) Uani 1 1 d .
H3A H 0.4227 0.9897 0.2610 0.071 Uiso 1 1 d R
O4 O 0.5605(3) 0.9145(3) 0.11319(15) 0.0649(10) Uani 1 1 d .
H4A H 0.5377 0.9654 0.1367 0.097 Uiso 1 1 d R

loop_
_atom_site_aniso_label
_atom_site_aniso_U_11
_atom_site_aniso_U_22
_atom_site_aniso_U_33
_atom_site_aniso_U_23
_atom_site_aniso_U_13
_atom_site_aniso_U_12
C1 0.050(3) 0.037(3) 0.047(4) 0.002(3) -0.006(3) 0.012(3)
C2 0.045(3) 0.035(3) 0.043(3) 0.006(3) -0.004(3) 0.012(2)
C3 0.061(3) 0.038(3) 0.049(4) 0.004(3) 0.003(3) 0.016(3)
C4 0.052(3) 0.046(3) 0.048(4) 0.007(3) -0.011(3) 0.012(3)
C5 0.046(3) 0.049(3) 0.056(4) 0.011(3) -0.008(3) 0.014(3)
C6 0.053(3) 0.038(3) 0.052(4) 0.002(3) -0.011(3) 0.020(3)
C7 0.040(3) 0.055(3) 0.048(4) 0.009(3) -0.005(3) 0.018(3)
C8 0.041(3) 0.053(3) 0.037(3) 0.009(3) -0.003(2) 0.023(3)
C9 0.059(4) 0.087(4) 0.066(5) 0.015(3) 0.007(3) 0.034(3)
C10 0.068(4) 0.134(5) 0.056(5) 0.026(4) 0.014(3) 0.060(4)
C11 0.100(5) 0.129(5) 0.045(4) 0.000(4) 0.001(4) 0.090(5)
C12 0.089(4) 0.074(4) 0.053(4) -0.006(3) -0.016(3) 0.054(4)
C13 0.049(3) 0.062(4) 0.048(4) 0.007(3) -0.003(3) 0.032(3)
C14 0.057(3) 0.052(3) 0.051(4) 0.007(3) -0.004(3) 0.027(3)
C15 0.096(4) 0.118(5) 0.084(5) 0.034(4) -0.010(4) 0.065(4)
C16 0.048(3) 0.074(4) 0.110(5) -0.001(4) -0.009(3) 0.009(3)
C17 0.065(4) 0.078(4) 0.111(5) -0.021(4) -0.019(3) 0.044(3)
C18 0.075(4) 0.042(3) 0.061(4) -0.006(3) -0.024(3) 0.012(3)
C19 0.162(6) 0.117(5) 0.113(6) -0.061(5) -0.071(5) 0.069(5)
C20 0.282(9) 0.066(4) 0.081(6) 0.017(4) -0.098(6) 0.024(5)
C21 0.099(5) 0.125(6) 0.102(6) -0.024(5) -0.016(4) -0.016(4)
C22 0.032(3) 0.040(3) 0.038(3) 0.001(2) 0.004(2) 0.020(2)
C23 0.031(3) 0.042(3) 0.028(3) -0.003(2) -0.001(2) 0.019(2)
C24 0.034(3) 0.049(3) 0.042(3) 0.000(3) -0.005(2) 0.022(2)
C25 0.034(3) 0.041(3) 0.041(3) 0.012(2) 0.013(2) 0.022(2)
C26 0.044(3) 0.049(3) 0.037(3) -0.003(3) 0.002(2) 0.025(2)
C27 0.039(3) 0.038(3) 0.037(3) 0.003(2) -0.001(2) 0.020(2)
C28 0.036(3) 0.046(3) 0.041(3) 0.002(2) -0.004(2) 0.016(2)
C29 0.041(3) 0.046(3) 0.034(3) 0.000(3) 0.005(2) 0.025(2)
C30 0.037(3) 0.043(3) 0.045(4) 0.003(3) 0.000(3) 0.016(2)
C31 0.059(3) 0.065(4) 0.036(4) -0.004(3) 0.005(3) 0.035(3)
C32 0.066(4) 0.054(3) 0.049(4) -0.006(3) 0.004(3) 0.030(3)
C33 0.062(4) 0.042(3) 0.066(4) 0.001(3) 0.007(3) 0.014(3)
C34 0.048(3) 0.048(3) 0.052(4) 0.011(3) 0.013(3) 0.017(3)
C35 0.028(3) 0.053(3) 0.061(4) 0.011(3) 0.009(3) 0.018(2)
C36 0.045(3) 0.105(4) 0.086(5) -0.005(4) 0.001(3) 0.043(3)
C37 0.041(3) 0.065(3) 0.129(6) 0.002(3) 0.022(3) 0.029(3)
C38 0.053(3) 0.109(5) 0.108(6) 0.046(4) 0.033(3) 0.030(3)
C39 0.049(3) 0.043(3) 0.038(3) 0.003(3) -0.003(2) 0.021(3)
C40 0.059(3) 0.061(3) 0.050(4) 0.005(3) -0.007(3) 0.028(3)
C41 0.060(3) 0.046(3) 0.065(4) -0.004(3) -0.006(3) 0.009(3)
C42 0.079(3) 0.061(3) 0.039(3) -0.013(3) -0.007(3) 0.036(3)
N1 0.048(2) 0.050(2) 0.042(3) 0.006(2) 0.004(2) 0.027(2)
N2 0.032(2) 0.046(2) 0.042(3) 0.002(2) 0.0056(19) 0.0191(18)
O1 0.056(2) 0.062(2) 0.051(2) -0.0112(19) -0.0171(18) 0.0328(18)
O2 0.059(2) 0.053(2) 0.096(3) -0.006(2) 0.004(2) 0.0213(18)
O3 0.0276(17) 0.0565(19) 0.049(2) -0.0103(17) -0.0010(15) 0.0191(15)
O4 0.047(2) 0.061(2) 0.071(3) -0.004(2) 0.0176(18) 0.0167(18)

loop_
_atom_type_symbol
_atom_type_description
_atom_type_scat_dispersion_real
_atom_type_scat_dispersion_imag
_atom_type_scat_source
C C 0.0033 0.0016 'International Tables Vol C Tables 4.2.6.8 and 6.1.1.4'
H H 0.0000 0.0000 'International Tables Vol C Tables 4.2.6.8 and 6.1.1.4'
N N 0.0061 0.0033 'International Tables Vol C Tables 4.2.6.8 and 6.1.1.4'
O O 0.0106 0.0060 'International Tables Vol C Tables 4.2.6.8 and 6.1.1.4'

loop_
_geom_angle_atom_site_label_1
_geom_angle_atom_site_label_2
_geom_angle_atom_site_label_3
_geom_angle
O1 C1 C6 120.7(4)
O1 C1 C2 117.9(4)
C6 C1 C2 121.4(4)
C3 C2 C1 114.8(4)
C3 C2 C14 122.8(4)
C1 C2 C14 122.3(4)
C2 C3 C4 125.7(4)
C5 C4 C3 116.6(4)
C5 C4 C18 121.2(4)
C3 C4 C18 122.2(4)
C6 C5 C4 121.7(4)
C5 C6 C1 119.8(4)
C5 C6 C7 118.0(4)
C1 C6 C7 122.2(4)
N1 C7 C6 123.5(4)
C13 C8 C9 119.6(4)
C13 C8 N1 118.2(4)
C9 C8 N1 122.2(4)
C10 C9 C8 119.7(5)
C11 C10 C9 120.8(5)
C10 C11 C12 119.1(5)
C13 C12 C11 119.8(5)
C8 C13 C12 120.9(5)
C8 C13 O2 122.0(4)
C12 C13 O2 117.0(5)
C17 C14 C15 106.5(4)
C17 C14 C16 106.5(4)
C15 C14 C16 111.2(4)
C17 C14 C2 112.6(4)
C15 C14 C2 109.6(4)
C16 C14 C2 110.3(4)
C20 C18 C4 112.6(4)
C20 C18 C19 111.8(5)
C4 C18 C19 112.6(4)
C20 C18 C21 108.7(5)
C4 C18 C21 107.1(5)
C19 C18 C21 103.4(5)
O3 C22 C23 119.3(4)
O3 C22 C27 120.0(4)
C23 C22 C27 120.7(4)
C22 C23 C24 119.0(4)
C22 C23 C28 120.9(4)
C24 C23 C28 119.4(4)
C25 C24 C23 123.0(4)
C24 C25 C26 115.8(4)
C24 C25 C35 123.8(4)
C26 C25 C35 120.0(4)
C25 C26 C27 124.5(4)
C22 C27 C26 116.9(4)
C22 C27 C39 121.1(4)
C26 C27 C39 122.0(4)
N2 C28 C23 125.9(4)
C34 C29 N2 122.4(4)
C34 C29 C30 119.0(4)
N2 C29 C30 118.6(4)
C31 C30 O4 117.1(4)
C31 C30 C29 121.2(4)
O4 C30 C29 121.8(4)
C30 C31 C32 119.8(5)
C31 C32 C33 119.4(4)
C34 C33 C32 121.2(4)
C29 C34 C33 119.4(4)
C37 C35 C38 110.7(4)
C37 C35 C36 106.6(4)
C38 C35 C36 109.7(4)
C37 C35 C25 111.3(3)
C38 C35 C25 108.3(3)
C36 C35 C25 110.3(4)
C27 C39 C41 109.4(4)
C27 C39 C40 109.9(3)
C41 C39 C40 111.0(3)
C27 C39 C42 111.2(3)
C41 C39 C42 108.5(3)
C40 C39 C42 106.8(4)
C7 N1 C8 119.5(4)
C28 N2 C29 119.1(3)

loop_
_geom_bond_atom_site_label_1
_geom_bond_atom_site_label_2
_geom_bond_distance
C1 O1 1.345(4)
C1 C6 1.415(5)
C1 C2 1.417(5)
C2 C3 1.368(5)
C2 C14 1.548(5)
C3 C4 1.410(5)
C4 C5 1.380(5)
C4 C18 1.515(6)
C5 C6 1.361(5)
C6 C7 1.440(5)
C7 N1 1.263(5)
C8 C13 1.358(5)
C8 C9 1.396(5)
C8 N1 1.427(5)
C9 C10 1.389(6)
C10 C11 1.360(6)
C11 C12 1.408(6)
C12 C13 1.379(5)
C13 O2 1.390(5)
C14 C17 1.524(5)
C14 C15 1.526(6)
C14 C16 1.528(5)
C18 C20 1.461(6)
C18 C19 1.519(6)
C18 C21 1.563(7)
C22 O3 1.369(4)
C22 C23 1.374(5)
C22 C27 1.398(5)
C23 C24 1.426(5)
C23 C28 1.430(5)
C24 C25 1.354(5)
C25 C26 1.392(5)
C25 C35 1.573(5)
C26 C27 1.408(5)
C27 C39 1.532(5)
C28 N2 1.289(4)
C29 C34 1.357(5)
C29 N2 1.409(4)
C29 C30 1.410(5)
C30 C31 1.357(5)
C30 O4 1.372(4)
C31 C32 1.358(5)
C32 C33 1.393(5)
C33 C34 1.373(5)
C35 C37 1.529(5)
C35 C38 1.529(5)
C35 C36 1.544(5)
C39 C41 1.536(5)
C39 C40 1.541(5)
C39 C42 1.550(5)

loop_
_geom_torsion_atom_site_label_1
_geom_torsion_atom_site_label_2
_geom_torsion_atom_site_label_3
_geom_torsion_atom_site_label_4
_geom_torsion
O1 C1 C2 C3 178.6(4)
C6 C1 C2 C3 -1.0(6)
O1 C1 C2 C14 -3.7(6)
C6 C1 C2 C14 176.6(4)
C1 C2 C3 C4 -0.4(7)
C14 C2 C3 C4 -178.0(4)
C2 C3 C4 C5 2.0(7)
C2 C3 C4 C18 -176.1(5)
C3 C4 C5 C6 -2.3(7)
C18 C4 C5 C6 175.8(5)
C4 C5 C6 C1 1.0(7)
C4 C5 C6 C7 179.0(4)
O1 C1 C6 C5 -178.9(4)
C2 C1 C6 C5 0.8(7)
O1 C1 C6 C7 3.1(7)
C2 C1 C6 C7 -177.2(4)
C5 C6 C7 N1 176.3(4)
C1 C6 C7 N1 -5.7(7)
C13 C8 C9 C10 -1.9(7)
N1 C8 C9 C10 -178.7(4)
C8 C9 C10 C11 -0.8(8)
C9 C10 C11 C12 2.4(9)
C10 C11 C12 C13 -1.3(8)
C9 C8 C13 C12 3.0(7)
N1 C8 C13 C12 180.0(4)
C9 C8 C13 O2 -179.3(4)
N1 C8 C13 O2 -2.3(7)
C11 C12 C13 C8 -1.4(8)
C11 C12 C13 O2 -179.3(4)
C3 C2 C14 C17 -2.0(6)
C1 C2 C14 C17 -179.5(4)
C3 C2 C14 C15 116.5(5)
C1 C2 C14 C15 -61.0(5)
C3 C2 C14 C16 -120.8(5)
C1 C2 C14 C16 61.7(6)
C5 C4 C18 C20 -57.5(7)
C3 C4 C18 C20 120.5(6)
C5 C4 C18 C19 175.0(5)
C3 C4 C18 C19 -7.0(7)
C5 C4 C18 C21 62.0(6)
C3 C4 C18 C21 -120.1(5)
O3 C22 C23 C24 178.8(3)
C27 C22 C23 C24 0.2(6)
O3 C22 C23 C28 8.1(6)
C27 C22 C23 C28 -170.4(4)
C22 C23 C24 C25 1.4(6)
C28 C23 C24 C25 172.2(4)
C23 C24 C25 C26 -2.2(6)
C23 C24 C25 C35 -174.8(4)
C24 C25 C26 C27 1.5(6)
C35 C25 C26 C27 174.4(4)
O3 C22 C27 C26 -179.4(3)
C23 C22 C27 C26 -0.9(6)
O3 C22 C27 C39 -1.7(6)
C23 C22 C27 C39 176.8(4)
C25 C26 C27 C22 0.0(6)
C25 C26 C27 C39 -177.7(4)
C22 C23 C28 N2 -9.1(7)
C24 C23 C28 N2 -179.7(4)
C34 C29 C30 C31 2.4(7)
N2 C29 C30 C31 179.4(4)
C34 C29 C30 O4 -178.2(4)
N2 C29 C30 O4 -1.3(6)
O4 C30 C31 C32 -179.6(4)
C29 C30 C31 C32 -0.2(7)
C30 C31 C32 C33 -1.6(7)
C31 C32 C33 C34 1.4(7)
N2 C29 C34 C33 -179.5(4)
C30 C29 C34 C33 -2.6(6)
C32 C33 C34 C29 0.8(7)
C24 C25 C35 C37 -140.9(4)
C26 C25 C35 C37 46.8(6)
C24 C25 C35 C38 97.3(5)
C26 C25 C35 C38 -75.0(5)
C24 C25 C35 C36 -22.8(6)
C26 C25 C35 C36 164.9(4)
C22 C27 C39 C41 60.9(5)
C26 C27 C39 C41 -121.5(4)
C22 C27 C39 C40 -61.2(5)
C26 C27 C39 C40 116.3(4)
C22 C27 C39 C42 -179.3(4)
C26 C27 C39 C42 -1.7(6)
C6 C7 N1 C8 175.6(4)
C13 C8 N1 C7 136.2(5)
C9 C8 N1 C7 -46.9(6)
C23 C28 N2 C29 170.1(4)
C34 C29 N2 C28 -37.8(6)
C30 C29 N2 C28 145.3(4)
